data_4037601
loop_
_publ_author_name
'Mamane, Victor'
'Aubert, Emmanuel'
'Peluso, Paola'
'Cossu, Sergio'

_publ_section_title
;
 Synthesis, resolution, and absolute configuration of chiral
 4,4'-bipyridines.
;
_journal_issue 6
_journal_name_full 'The Journal of organic chemistry'
_journal_page_first 2579
_journal_page_last 2583
_journal_paper_doi 10.1021/jo300286z
_journal_volume 77
_journal_year 2012
_chemical_formula_moiety 'C22 H14 Br2 N2'
_chemical_formula_sum 'C22 H14 Br2 N2'
_chemical_formula_weight 466.17
_chemical_name_systematic
;
'3,5'-Dibromo-5,3'-diphenyl-[4,4']bipyridinyl'
;
_space_group_IT_number 30
_space_group_name_Hall 'P 2 -2bc'
_space_group_name_H-M_alt 'P n c 2'
_symmetry_cell_setting orthorhombic
_symmetry_space_group_name_Hall 'P 2 -2bc'
_symmetry_space_group_name_H-M 'P n c 2'
_atom_sites_solution_hydrogens difmap
_atom_sites_solution_primary direct
_atom_sites_solution_secondary difmap
_audit_creation_method SHELXL-97
_cell_angle_alpha 90.00
_cell_angle_beta 90.00
_cell_angle_gamma 90.00
_cell_formula_units_Z 2
_cell_length_a 7.7417(4)
_cell_length_b 11.2941(6)
_cell_length_c 10.3290(4)
_cell_measurement_reflns_used 4395
_cell_measurement_temperature 110(2)
_cell_measurement_theta_max 37.7704
_cell_measurement_theta_min 3.2819
_cell_volume 903.12(8)
_computing_cell_refinement
;
CrysAlisPro, Oxford Diffraction Ltd.,
Version 1.171.34.44 (release 25-10-2010 CrysAlis171 .NET)
(compiled Oct 25 2010,18:11:34)
;
_computing_data_collection
;
CrysAlisPro, Oxford Diffraction Ltd.,
Version 1.171.34.44 (release 25-10-2010 CrysAlis171 .NET)
(compiled Oct 25 2010,18:11:34)
;
_computing_data_reduction
;
CrysAlisPro, Oxford Diffraction Ltd.,
Version 1.171.34.44 (release 25-10-2010 CrysAlis171 .NET)
(compiled Oct 25 2010,18:11:34)
;
_computing_structure_refinement 'SHELXL-97 (Sheldrick, 1997)'
_computing_structure_solution 'SIR_92 (Altomare et al., 1994)'
_diffrn_ambient_temperature 110(2)
_diffrn_detector_area_resol_mean 10.4508
_diffrn_measured_fraction_theta_full 0.997
_diffrn_measured_fraction_theta_max 0.997
_diffrn_measurement_device_type 'SuperNova, Dual, Cu at zero, Atlas'
_diffrn_measurement_method 'phi and omega scans'
_diffrn_radiation_monochromator mirror
_diffrn_radiation_source 'SuperNova (Mo) X-ray Source'
_diffrn_radiation_type 'Mo K\a'
_diffrn_radiation_wavelength 0.7107
_diffrn_reflns_av_R_equivalents 0.0663
_diffrn_reflns_av_sigmaI/netI 0.1302
_diffrn_reflns_limit_h_max 9
_diffrn_reflns_limit_h_min -10
_diffrn_reflns_limit_k_max 14
_diffrn_reflns_limit_k_min -14
_diffrn_reflns_limit_l_max 13
_diffrn_reflns_limit_l_min -13
_diffrn_reflns_number 6477
_diffrn_reflns_theta_full 27.51
_diffrn_reflns_theta_max 27.51
_diffrn_reflns_theta_min 3.61
_exptl_absorpt_coefficient_mu 4.530
_exptl_absorpt_correction_T_max 0.781
_exptl_absorpt_correction_T_min 0.578
_exptl_absorpt_correction_type analytical
_exptl_absorpt_process_details
;
CrysAlisPro, Oxford Diffraction Ltd.,
Version 1.171.34.44 (release 25-10-2010 CrysAlis171 .NET)
(compiled Oct 25 2010,18:11:34)
Analytical numeric absorption correction using a multifaceted crystal
			model based on expressions derived by R.C. Clark & J.S. Reid.
(Clark, R. C. & Reid, J. S. (1995). Acta Cryst. A51, 887-897)
;
_exptl_crystal_colour colorless
_exptl_crystal_density_diffrn 1.714
_exptl_crystal_density_method 'not measured'
_exptl_crystal_description block
_exptl_crystal_F_000 460
_exptl_crystal_size_max 0.1750
_exptl_crystal_size_mid 0.1106
_exptl_crystal_size_min 0.0638
_refine_diff_density_max 0.653
_refine_diff_density_min -0.319
_refine_diff_density_rms 0.094
_refine_ls_abs_structure_details 'Flack H D (1983), Acta Cryst. A39, 876-881'
_refine_ls_abs_structure_Flack -0.012(17)
_refine_ls_extinction_method none
_refine_ls_goodness_of_fit_ref 1.071
_refine_ls_hydrogen_treatment constr
_refine_ls_matrix_type full
_refine_ls_number_parameters 118
_refine_ls_number_reflns 2061
_refine_ls_number_restraints 1
_refine_ls_restrained_S_all 1.071
_refine_ls_R_factor_all 0.0426
_refine_ls_R_factor_gt 0.0372
_refine_ls_shift/su_max 0.000
_refine_ls_shift/su_mean 0.000
_refine_ls_structure_factor_coef Fsqd
_refine_ls_weighting_details 'calc w=1/[\s^2^(Fo^2^)+(0.0493P)^2^+0.3976P] where P=(Fo^2^+2Fc^2^)/3'
_refine_ls_weighting_scheme calc
_refine_ls_wR_factor_gt 0.0905
_refine_ls_wR_factor_ref 0.0945
_reflns_number_gt 1896
_reflns_number_total 2061
_reflns_threshold_expression >2sigma(I)
_cod_data_source_file jo300286z_si_005.cif
_cod_data_source_block vm796f2
_cod_original_sg_symbol_Hall 'P 2 -2bc '
_cod_original_sg_symbol_H-M '	P n c 2 '
_cod_database_code 4037601

loop_
_symmetry_equiv_pos_as_xyz
'x, y, z'
'-x, -y, z'
'-x, y+1/2, z+1/2'
'x, -y+1/2, z+1/2'

loop_
_atom_site_label
_atom_site_type_symbol
_atom_site_fract_x
_atom_site_fract_y
_atom_site_fract_z
_atom_site_U_iso_or_equiv
_atom_site_adp_type
_atom_site_occupancy
_atom_site_symmetry_multiplicity
_atom_site_calc_flag
_atom_site_refinement_flags
Br1 Br 0.26699(4) 0.44714(3) 0.97120(10) 0.01961(14) Uani 1 1 d .
N1 N 0.2020(4) 0.7401(4) 0.7430(4) 0.0215(9) Uani 1 1 d .
C12 C 0.5493(6) 0.6368(3) 0.4302(4) 0.0178(9) Uani 1 1 d .
H12 H 0.4308 0.6389 0.4061 0.021 Uiso 1 1 calc R
C3 C 0.3052(6) 0.5626(3) 0.8425(4) 0.0136(7) Uani 1 1 d .
C6 C 0.3342(5) 0.7310(3) 0.6593(4) 0.0181(8) Uani 1 1 d .
H6 H 0.3452 0.7901 0.5944 0.022 Uiso 1 1 calc R
C4 C 0.4407(5) 0.5517(3) 0.7549(3) 0.0122(7) Uani 1 1 d .
C5 C 0.4566(5) 0.6401(3) 0.6615(4) 0.0151(7) Uani 1 1 d .
C7 C 0.5956(6) 0.6391(3) 0.5620(4) 0.0160(8) Uani 1 1 d .
C11 C 0.6736(7) 0.6316(4) 0.3370(4) 0.0237(9) Uani 1 1 d .
H11 H 0.6415 0.6295 0.2483 0.028 Uiso 1 1 calc R
C8 C 0.7681(6) 0.6385(4) 0.5935(4) 0.0175(9) Uani 1 1 d .
H8 H 0.8018 0.6413 0.6819 0.021 Uiso 1 1 calc R
C10 C 0.8473(6) 0.6294(4) 0.3713(5) 0.0234(10) Uani 1 1 d .
H10 H 0.9336 0.6246 0.3062 0.028 Uiso 1 1 calc R
C2 C 0.1903(5) 0.6561(3) 0.8327(4) 0.0183(8) Uani 1 1 d .
H2 H 0.0983 0.6604 0.8933 0.022 Uiso 1 1 calc R
C9 C 0.8933(5) 0.6340(4) 0.4980(4) 0.0229(10) Uani 1 1 d .
H9 H 1.0120 0.6341 0.5212 0.027 Uiso 1 1 calc R

loop_
_atom_site_aniso_label
_atom_site_aniso_U_11
_atom_site_aniso_U_22
_atom_site_aniso_U_33
_atom_site_aniso_U_23
_atom_site_aniso_U_13
_atom_site_aniso_U_12
Br1 0.0207(2) 0.0220(2) 0.0161(2) 0.0029(2) 0.0037(4) -0.00142(12)
N1 0.0178(15) 0.023(2) 0.023(2) -0.0033(17) -0.0021(15) 0.0073(16)
C12 0.017(2) 0.0170(19) 0.019(2) 0.0043(15) 0.0014(15) -0.0003(15)
C3 0.0142(18) 0.0149(18) 0.0116(18) 0.0000(12) 0.0008(15) -0.0048(14)
C6 0.018(2) 0.0194(18) 0.017(2) 0.0001(15) 0.0013(17) 0.0005(16)
C4 0.0087(17) 0.0168(19) 0.0111(18) -0.0035(12) -0.0017(14) -0.0012(13)
C5 0.0155(19) 0.0190(18) 0.0107(17) -0.0035(13) -0.0022(14) 0.0005(14)
C7 0.019(2) 0.0113(17) 0.0178(19) -0.0006(15) -0.0027(17) 0.0005(16)
C11 0.031(3) 0.019(2) 0.021(2) 0.0023(16) 0.002(2) -0.004(2)
C8 0.023(2) 0.016(2) 0.014(2) 0.0050(16) 0.0018(17) -0.0005(18)
C10 0.026(3) 0.018(2) 0.026(2) 0.0049(16) 0.014(2) 0.003(2)
C2 0.0128(17) 0.023(2) 0.020(2) -0.0013(15) 0.0039(15) -0.0013(16)
C9 0.0154(18) 0.0217(19) 0.031(3) 0.0036(16) 0.0048(18) -0.0015(14)

loop_
_atom_type_symbol
_atom_type_description
_atom_type_scat_dispersion_real
_atom_type_scat_dispersion_imag
_atom_type_scat_source
C C 0.0033 0.0016 'International Tables Vol C Tables 4.2.6.8 and 6.1.1.4'
H H 0.0000 0.0000 'International Tables Vol C Tables 4.2.6.8 and 6.1.1.4'
N N 0.0061 0.0033 'International Tables Vol C Tables 4.2.6.8 and 6.1.1.4'
Br Br -0.2901 2.4595 'International Tables Vol C Tables 4.2.6.8 and 6.1.1.4'

loop_
_geom_angle_atom_site_label_1
_geom_angle_atom_site_label_2
_geom_angle_atom_site_label_3
_geom_angle
_geom_angle_site_symmetry_3
C2 N1 C6 116.4(4) .
C11 C12 C7 120.2(5) .
C11 C12 H12 119.9 .
C7 C12 H12 119.9 .
C2 C3 C4 120.3(4) .
C2 C3 Br1 118.6(3) .
C4 C3 Br1 121.1(3) .
N1 C6 C5 124.2(4) .
N1 C6 H6 117.9 .
C5 C6 H6 117.9 .
C3 C4 C5 116.9(3) .
C3 C4 C4 122.4(3) 2_665
C5 C4 C4 120.6(3) 2_665
C4 C5 C6 118.6(4) .
C4 C5 C7 122.4(4) .
C6 C5 C7 119.0(4) .
C8 C7 C12 118.5(4) .
C8 C7 C5 122.6(4) .
C12 C7 C5 118.9(4) .
C12 C11 C10 120.3(4) .
C12 C11 H11 119.9 .
C10 C11 H11 119.9 .
C7 C8 C9 120.7(4) .
C7 C8 H8 119.6 .
C9 C8 H8 119.6 .
C9 C10 C11 119.9(4) .
C9 C10 H10 120.1 .
C11 C10 H10 120.1 .
N1 C2 C3 123.5(4) .
N1 C2 H2 118.2 .
C3 C2 H2 118.2 .
C10 C9 C8 120.4(4) .
C10 C9 H9 119.8 .
C8 C9 H9 119.8 .

loop_
_geom_bond_atom_site_label_1
_geom_bond_atom_site_label_2
_geom_bond_distance
_geom_bond_site_symmetry_2
Br1 C3 1.886(4) .
N1 C2 1.330(5) .
N1 C6 1.344(5) .
C12 C11 1.362(6) .
C12 C7 1.408(6) .
C12 H12 0.9500 .
C3 C2 1.384(6) .
C3 C4 1.391(5) .
C6 C5 1.397(5) .
C6 H6 0.9500 .
C4 C5 1.393(5) .
C4 C4 1.485(7) 2_665
C5 C7 1.489(6) .
C7 C8 1.374(6) .
C11 C10 1.391(8) .
C11 H11 0.9500 .
C8 C9 1.384(6) .
C8 H8 0.9500 .
C10 C9 1.357(7) .
C10 H10 0.9500 .
C2 H2 0.9500 .
C9 H9 0.9500 .

loop_
_geom_torsion_atom_site_label_1
_geom_torsion_atom_site_label_2
_geom_torsion_atom_site_label_3
_geom_torsion_atom_site_label_4
_geom_torsion
_geom_torsion_site_symmetry_1
_geom_torsion_site_symmetry_4
C2 N1 C6 C5 0.1(7) . .
C2 C3 C4 C5 1.8(6) . .
Br1 C3 C4 C5 178.7(3) . .
C2 C3 C4 C4 -175.2(4) . 2_665
Br1 C3 C4 C4 1.7(5) . 2_665
C3 C4 C5 C6 -1.9(5) . .
C4 C4 C5 C6 175.2(4) 2_665 .
C3 C4 C5 C7 -179.9(4) . .
C4 C4 C5 C7 -2.9(6) 2_665 .
N1 C6 C5 C4 1.0(6) . .
N1 C6 C5 C7 179.1(4) . .
C11 C12 C7 C8 1.4(6) . .
C11 C12 C7 C5 -177.7(4) . .
C4 C5 C7 C8 -58.6(6) . .
C6 C5 C7 C8 123.3(4) . .
C4 C5 C7 C12 120.4(4) . .
C6 C5 C7 C12 -57.6(5) . .
C7 C12 C11 C10 -0.5(7) . .
C12 C7 C8 C9 -1.0(7) . .
C5 C7 C8 C9 178.0(4) . .
C12 C11 C10 C9 -0.9(7) . .
C6 N1 C2 C3 -0.2(7) . .
C4 C3 C2 N1 -0.8(6) . .
Br1 C3 C2 N1 -177.8(3) . .
C11 C10 C9 C8 1.3(7) . .
C7 C8 C9 C10 -0.3(7) . .
